data_7704993
loop_
_publ_author_name
'Samie, Ali'
'Salimi, Alireza'
'Garrison, Jered C.'

_publ_section_title
;
 Coordination chemistry of mercury(ii) halide complexes: a combined
 experimental, theoretical and (ICSD &amp; CSD) database study on the
 relationship between inorganic and organic units.
;
_journal_issue 34
_journal_name_full 'Dalton transactions (Cambridge, England : 2003)'
_journal_page_first 11859
_journal_page_last 11877
_journal_paper_doi 10.1039/d0dt01541e
_journal_volume 49
_journal_year 2020
_chemical_formula_sum 'C30 H20 Cl2 Hg N4 O4'
_chemical_formula_weight 771.99
_space_group_crystal_system monoclinic
_space_group_IT_number 15
_space_group_name_Hall '-C 2yc'
_space_group_name_H-M_alt 'C 1 2/c 1'
_atom_sites_solution_hydrogens geom
_audit_creation_method SHELXL-2018/3
_audit_update_record
;
2020-07-13 deposited with the CCDC.	2020-07-31 downloaded from the CCDC.
;
_cell_angle_alpha 90
_cell_angle_beta 103.8640(10)
_cell_angle_gamma 90
_cell_formula_units_Z 4
_cell_length_a 34.2446(4)
_cell_length_b 5.66170(10)
_cell_length_c 14.1129(2)
_cell_measurement_reflns_used 17215
_cell_measurement_temperature 100(2)
_cell_measurement_theta_max 76.0240
_cell_measurement_theta_min 5.2640
_cell_volume 2656.53(7)
_computing_cell_refinement
;
CrysAlisPro, Agilent Technologies,
Version 1.171.37.35 (release 13-08-2014 CrysAlis171 .NET)
(compiled Aug 13 2014,18:06:01)
;
_computing_data_collection
;
CrysAlisPro, Agilent Technologies,
Version 1.171.37.35 (release 13-08-2014 CrysAlis171 .NET)
(compiled Aug 13 2014,18:06:01)
;
_computing_data_reduction
;
CrysAlisPro, Agilent Technologies,
Version 1.171.37.35 (release 13-08-2014 CrysAlis171 .NET)
(compiled Aug 13 2014,18:06:01)
;
_computing_molecular_graphics 'ORTEP-3 for windows (Farrugia, 2012)'
_computing_publication_material 'WinGx (Farrugia, 2012)'
_computing_structure_refinement 'SHELXL-2018/3 (Sheldrick, 2018)'
_computing_structure_solution 'SHELXS-97 (Sheldrick, 2005)'
_diffrn_ambient_temperature 100(2)
_diffrn_detector 'CCD plate'
_diffrn_detector_area_resol_mean 8.2603
_diffrn_detector_type Onyx
_diffrn_measured_fraction_theta_full 0.999
_diffrn_measured_fraction_theta_max 0.995
_diffrn_measurement_device 'four-circle diffractometer'
_diffrn_measurement_device_type 'Xcalibur, Onyx, Ultra'
_diffrn_radiation_monochromator mirror
_diffrn_radiation_probe x-ray
_diffrn_radiation_type 'Cu K\a'
_diffrn_radiation_wavelength 1.54184
_diffrn_reflns_av_R_equivalents 0.0407
_diffrn_reflns_av_unetI/netI 0.0210
_diffrn_reflns_Laue_measured_fraction_full 0.999
_diffrn_reflns_Laue_measured_fraction_max 0.995
_diffrn_reflns_limit_h_max 42
_diffrn_reflns_limit_h_min -42
_diffrn_reflns_limit_k_max 7
_diffrn_reflns_limit_k_min -7
_diffrn_reflns_limit_l_max 17
_diffrn_reflns_limit_l_min -17
_diffrn_reflns_number 20170
_diffrn_reflns_point_group_measured_fraction_full 0.999
_diffrn_reflns_point_group_measured_fraction_max 0.995
_diffrn_reflns_theta_full 67.684
_diffrn_reflns_theta_max 73.985
_diffrn_reflns_theta_min 5.322
_diffrn_source 'sealed X-ray tube'
_diffrn_source_type 'Enhance Ultra (Cu) X-ray Source'
_exptl_absorpt_coefficient_mu 12.633
_exptl_absorpt_correction_T_max 0.5242
_exptl_absorpt_correction_T_min 0.4820
_exptl_absorpt_correction_type sphere
_exptl_absorpt_process_details
;
Interpolation using  Int.Tab. Vol. C (1992) p. 523,Tab. 6.3.3.3
for values of muR in the range 0-2.5, and Int.Tab. Vol.II (1959)
p.302; Table 5.3.6 B for muR in the range 2.6-10.0.
The interpolation procedure of C.W.Dwiggins Jr (Acta Cryst.(1975)
A31,146-148) is used with some modification.
;
_exptl_crystal_colour 'clear colourless'
_exptl_crystal_density_diffrn 1.930
_exptl_crystal_description block
_exptl_crystal_F_000 1496
_exptl_crystal_size_max 0.1000
_exptl_crystal_size_mid 0.0400
_exptl_crystal_size_min 0.0400
_exptl_crystal_size_rad 0.0400
_refine_diff_density_max 0.626
_refine_diff_density_min -0.973
_refine_diff_density_rms 0.132
_refine_ls_extinction_method none
_refine_ls_goodness_of_fit_ref 1.097
_refine_ls_hydrogen_treatment constr
_refine_ls_matrix_type full
_refine_ls_number_parameters 186
_refine_ls_number_reflns 2682
_refine_ls_number_restraints 0
_refine_ls_restrained_S_all 1.097
_refine_ls_R_factor_all 0.0239
_refine_ls_R_factor_gt 0.0229
_refine_ls_shift/su_max 0.001
_refine_ls_shift/su_mean 0.000
_refine_ls_structure_factor_coef Fsqd
_refine_ls_weighting_details 'w=1/[\s^2^(Fo^2^)+(0.0370P)^2^+5.8980P] where P=(Fo^2^+2Fc^2^)/3'
_refine_ls_weighting_scheme calc
_refine_ls_wR_factor_gt 0.0570
_refine_ls_wR_factor_ref 0.0575
_reflns_Friedel_coverage 0.000
_reflns_number_gt 2651
_reflns_number_total 2682
_reflns_threshold_expression 'I > 2\s(I)'
_cod_data_source_file d0dt01541e2.cif
_cod_data_source_block shelx10
_cod_depositor_comments 'Adding full bibliography for 7704983--7704993.cif.'
_cod_original_sg_symbol_H-M 'C 2/c'
_cod_database_code 7704993
_shelx_shelxl_version_number 2018/3
_shelx_space_group_comment
;
The symmetry employed for this shelxl refinement is uniquely defined
by the following loop, which should always be used as a source of
symmetry information in preference to the above space-group names.
They are only intended as comments.
;
_exptl_absorpt_correction_t_ave 0.5029

loop_
_space_group_symop_operation_xyz
'x, y, z'
'-x, y, -z+1/2'
'x+1/2, y+1/2, z'
'-x+1/2, y+1/2, -z+1/2'
'-x, -y, -z'
'x, -y, z-1/2'
'-x+1/2, -y+1/2, -z'
'x+1/2, -y+1/2, z-1/2'

loop_
_atom_site_label
_atom_site_type_symbol
_atom_site_fract_x
_atom_site_fract_y
_atom_site_fract_z
_atom_site_U_iso_or_equiv
_atom_site_adp_type
_atom_site_occupancy
_atom_site_site_symmetry_order
_atom_site_calc_flag
_atom_site_refinement_flags_posn
_atom_site_refinement_flags_adp
_atom_site_refinement_flags_occupancy
_atom_site_disorder_assembly
_atom_site_disorder_group
C3 C 0.36535(8) -0.2761(5) 0.3949(2) 0.0182(5) Uani 1 1 d . . . . .
H3 H 0.384182 -0.384791 0.431544 0.022 Uiso 1 1 calc R U . . .
N1 N 0.45402(7) 0.2222(4) 0.77471(17) 0.0172(5) Uani 1 1 d . . . . .
Hg1 Hg 0.500000 0.54113(2) 0.750000 0.01557(7) Uani 1 2 d S T P . .
Cl1 Cl 0.53205(2) 0.61850(13) 0.91295(5) 0.02186(15) Uani 1 1 d . . . . .
O2B O 0.37593(7) -0.0058(4) 0.53369(16) 0.0179(4) Uani 1 1 d . . . . .
C12 C 0.40544(9) -0.0624(5) 0.6987(2) 0.0156(6) Uani 1 1 d . . . . .
C10 C 0.30941(9) 0.0512(4) 0.2892(2) 0.0154(6) Uani 1 1 d . . . . .
N2 N 0.40986(7) -0.1911(4) 0.77993(18) 0.0180(5) Uani 1 1 d . . . . .
O1 O 0.36059(6) -0.3447(4) 0.60245(16) 0.0231(4) Uani 1 1 d . . . . .
C2 C 0.35493(9) -0.0689(5) 0.4389(2) 0.0174(6) Uani 1 1 d . . . . .
C9 C 0.28114(8) 0.2120(5) 0.2339(2) 0.0168(5) Uani 1 1 d . . . . .
H9 H 0.274160 0.350739 0.263977 0.020 Uiso 1 1 calc R U . . .
C7 C 0.27421(10) -0.0360(5) 0.0918(2) 0.0196(6) Uani 1 1 d . . . . .
H7 H 0.262271 -0.063379 0.024643 0.024 Uiso 1 1 calc R U . . .
C13 C 0.42674(8) 0.1459(5) 0.6960(2) 0.0181(5) Uani 1 1 d . . . . .
H13 H 0.421858 0.235450 0.637451 0.022 Uiso 1 1 calc R U . . .
C14 C 0.45843(9) 0.0953(6) 0.8564(2) 0.0183(5) Uani 1 1 d . . . . .
H14 H 0.477314 0.144602 0.913911 0.022 Uiso 1 1 calc R U . . .
C5 C 0.31957(8) -0.1564(5) 0.2433(2) 0.0150(5) Uani 1 1 d . . . . .
C6 C 0.30120(8) -0.1947(5) 0.1430(2) 0.0176(5) Uani 1 1 d . . . . .
H6 H 0.307763 -0.332044 0.111377 0.021 Uiso 1 1 calc R U . . .
C15 C 0.43576(9) -0.1084(6) 0.8588(2) 0.0198(5) Uani 1 1 d . . . . .
H15 H 0.438920 -0.190962 0.918715 0.024 Uiso 1 1 calc R U . . .
C11 C 0.37771(8) -0.1594(5) 0.6081(2) 0.0167(5) Uani 1 1 d . . . . .
C4 C 0.34789(8) -0.3177(5) 0.2986(2) 0.0174(5) Uani 1 1 d . . . . .
H4 H 0.354766 -0.456244 0.268260 0.021 Uiso 1 1 calc R U . . .
C1 C 0.32819(8) 0.0924(5) 0.3891(2) 0.0158(5) Uani 1 1 d . . . . .
H1 H 0.322161 0.230852 0.420895 0.019 Uiso 1 1 calc R U . . .
C8 C 0.26387(8) 0.1687(5) 0.1378(2) 0.0189(5) Uani 1 1 d . . . . .
H8 H 0.244802 0.276884 0.101594 0.023 Uiso 1 1 calc R U . . .

loop_
_atom_site_aniso_label
_atom_site_aniso_U_11
_atom_site_aniso_U_22
_atom_site_aniso_U_33
_atom_site_aniso_U_23
_atom_site_aniso_U_13
_atom_site_aniso_U_12
C3 0.0159(12) 0.0153(12) 0.0232(14) 0.0036(11) 0.0044(11) 0.0004(10)
N1 0.0149(10) 0.0213(11) 0.0155(11) -0.0018(9) 0.0037(9) -0.0014(9)
Hg1 0.01425(10) 0.01656(11) 0.01541(11) 0.000 0.00258(7) 0.000
Cl1 0.0198(3) 0.0278(3) 0.0170(3) -0.0059(3) 0.0024(3) -0.0018(3)
O2B 0.0195(11) 0.0160(8) 0.0159(11) 0.0005(8) -0.0003(9) -0.0039(8)
C12 0.0122(13) 0.0152(13) 0.0204(15) 0.0004(10) 0.0058(11) 0.0019(10)
C10 0.0138(13) 0.0144(14) 0.0195(15) 0.0006(10) 0.0075(12) -0.0023(9)
N2 0.0181(11) 0.0177(11) 0.0190(12) 0.0018(9) 0.0061(9) 0.0011(9)
O1 0.0249(10) 0.0214(10) 0.0217(10) 0.0007(8) 0.0029(8) -0.0089(8)
C2 0.0156(13) 0.0188(13) 0.0172(14) 0.0003(10) 0.0025(11) -0.0045(10)
C9 0.0176(12) 0.0135(12) 0.0207(13) 0.0005(10) 0.0073(11) 0.0002(10)
C7 0.0229(16) 0.0194(15) 0.0158(15) 0.0011(10) 0.0030(12) -0.0029(10)
C13 0.0161(13) 0.0205(14) 0.0175(13) 0.0016(11) 0.0037(11) -0.0017(11)
C14 0.0163(13) 0.0223(12) 0.0158(13) -0.0026(12) 0.0030(11) 0.0013(11)
C5 0.0146(12) 0.0129(12) 0.0193(13) 0.0009(10) 0.0078(10) -0.0023(10)
C6 0.0216(13) 0.0151(12) 0.0181(13) -0.0016(10) 0.0085(11) -0.0019(10)
C15 0.0206(14) 0.0209(13) 0.0188(14) 0.0027(12) 0.0062(11) 0.0026(12)
C11 0.0137(12) 0.0185(13) 0.0182(14) 0.0009(10) 0.0040(10) -0.0004(10)
C4 0.0169(12) 0.0130(11) 0.0240(14) -0.0016(11) 0.0083(11) -0.0011(10)
C1 0.0164(13) 0.0127(10) 0.0192(14) -0.0010(11) 0.0062(11) -0.0022(11)
C8 0.0185(13) 0.0167(12) 0.0213(14) 0.0047(11) 0.0046(11) 0.0010(10)

loop_
_atom_type_symbol
_atom_type_description
_atom_type_scat_dispersion_real
_atom_type_scat_dispersion_imag
_atom_type_scat_source
C C 0.0181 0.0091 'International Tables Vol C Tables 4.2.6.8 and 6.1.1.4'
H H 0.0000 0.0000 'International Tables Vol C Tables 4.2.6.8 and 6.1.1.4'
N N 0.0311 0.0180 'International Tables Vol C Tables 4.2.6.8 and 6.1.1.4'
O O 0.0492 0.0322 'International Tables Vol C Tables 4.2.6.8 and 6.1.1.4'
Cl Cl 0.3639 0.7018 'International Tables Vol C Tables 4.2.6.8 and 6.1.1.4'
Hg Hg -4.2923 7.6849 'International Tables Vol C Tables 4.2.6.8 and 6.1.1.4'

loop_
_geom_angle_atom_site_label_1
_geom_angle_atom_site_label_2
_geom_angle_atom_site_label_3
_geom_angle
_geom_angle_site_symmetry_1
_geom_angle_site_symmetry_3
_geom_angle_publ_flag
C4 C3 C2 118.9(3) . . ?
C4 C3 H3 120.5 . . ?
C2 C3 H3 120.5 . . ?
C14 N1 C13 117.0(3) . . ?
C14 N1 Hg1 124.73(19) . . ?
C13 N1 Hg1 117.34(18) . . ?
Cl1 Hg1 Cl1 158.42(4) . 2_656 ?
Cl1 Hg1 N1 96.35(6) . 2_656 ?
Cl1 Hg1 N1 99.35(6) 2_656 2_656 ?
Cl1 Hg1 N1 99.35(6) . . ?
Cl1 Hg1 N1 96.35(6) 2_656 . ?
N1 Hg1 N1 86.29(11) 2_656 . ?
C11 O2B C2 119.6(2) . . ?
N2 C12 C13 122.2(3) . . ?
N2 C12 C11 116.7(2) . . ?
C13 C12 C11 121.0(3) . . ?
C9 C10 C1 121.8(2) . . ?
C9 C10 C5 119.2(3) . . ?
C1 C10 C5 119.0(3) . . ?
C15 N2 C12 116.2(3) . . ?
C1 C2 O2B 116.6(3) . . ?
C1 C2 C3 122.6(3) . . ?
O2B C2 C3 120.3(3) . . ?
C8 C9 C10 120.5(3) . . ?
C8 C9 H9 119.8 . . ?
C10 C9 H9 119.8 . . ?
C6 C7 C8 120.5(3) . . ?
C6 C7 H7 119.7 . . ?
C8 C7 H7 119.7 . . ?
N1 C13 C12 121.1(3) . . ?
N1 C13 H13 119.5 . . ?
C12 C13 H13 119.5 . . ?
N1 C14 C15 121.1(3) . . ?
N1 C14 H14 119.5 . . ?
C15 C14 H14 119.5 . . ?
C6 C5 C4 122.0(2) . . ?
C6 C5 C10 118.7(3) . . ?
C4 C5 C10 119.3(3) . . ?
C7 C6 C5 120.6(3) . . ?
C7 C6 H6 119.7 . . ?
C5 C6 H6 119.7 . . ?
N2 C15 C14 122.3(3) . . ?
N2 C15 H15 118.8 . . ?
C14 C15 H15 118.8 . . ?
O1 C11 O2B 125.6(3) . . ?
O1 C11 C12 125.2(3) . . ?
O2B C11 C12 109.1(2) . . ?
C3 C4 C5 120.9(3) . . ?
C3 C4 H4 119.6 . . ?
C5 C4 H4 119.6 . . ?
C2 C1 C10 119.3(3) . . ?
C2 C1 H1 120.4 . . ?
C10 C1 H1 120.4 . . ?
C9 C8 C7 120.4(3) . . ?
C9 C8 H8 119.8 . . ?
C7 C8 H8 119.8 . . ?

loop_
_geom_bond_atom_site_label_1
_geom_bond_atom_site_label_2
_geom_bond_distance
_geom_bond_site_symmetry_2
_geom_bond_publ_flag
C3 C4 1.367(4) . ?
C3 C2 1.413(4) . ?
C3 H3 0.9500 . ?
N1 C14 1.337(4) . ?
N1 C13 1.340(4) . ?
N1 Hg1 2.475(2) . ?
Hg1 Cl1 2.3400(7) . ?
Hg1 Cl1 2.3401(7) 2_656 ?
O2B C11 1.353(4) . ?
O2B C2 1.405(4) . ?
C12 N2 1.336(4) . ?
C12 C13 1.392(4) . ?
C12 C11 1.503(4) . ?
C10 C9 1.419(4) . ?
C10 C1 1.422(4) . ?
C10 C5 1.424(4) . ?
N2 C15 1.331(4) . ?
O1 C11 1.195(4) . ?
C2 C1 1.363(4) . ?
C9 C8 1.366(4) . ?
C9 H9 0.9500 . ?
C7 C6 1.366(4) . ?
C7 C8 1.415(4) . ?
C7 H7 0.9500 . ?
C13 H13 0.9500 . ?
C14 C15 1.395(4) . ?
C14 H14 0.9500 . ?
C5 C6 1.421(4) . ?
C5 C4 1.422(4) . ?
C6 H6 0.9500 . ?
C15 H15 0.9500 . ?
C4 H4 0.9500 . ?
C1 H1 0.9500 . ?
C8 H8 0.9500 . ?

loop_
_geom_torsion_atom_site_label_1
_geom_torsion_atom_site_label_2
_geom_torsion_atom_site_label_3
_geom_torsion_atom_site_label_4
_geom_torsion
_geom_torsion_site_symmetry_1
_geom_torsion_site_symmetry_2
_geom_torsion_site_symmetry_3
_geom_torsion_site_symmetry_4
_geom_torsion_publ_flag
C13 C12 N2 C15 0.3(4) . . . . ?
C11 C12 N2 C15 177.3(2) . . . . ?
C11 O2B C2 C1 130.9(3) . . . . ?
C11 O2B C2 C3 -56.9(4) . . . . ?
C4 C3 C2 C1 -0.2(4) . . . . ?
C4 C3 C2 O2B -172.0(3) . . . . ?
C1 C10 C9 C8 179.4(3) . . . . ?
C5 C10 C9 C8 -0.1(4) . . . . ?
C14 N1 C13 C12 -2.9(4) . . . . ?
Hg1 N1 C13 C12 166.6(2) . . . . ?
N2 C12 C13 N1 2.6(4) . . . . ?
C11 C12 C13 N1 -174.3(2) . . . . ?
C13 N1 C14 C15 0.5(4) . . . . ?
Hg1 N1 C14 C15 -168.1(2) . . . . ?
C9 C10 C5 C6 0.5(4) . . . . ?
C1 C10 C5 C6 -179.0(2) . . . . ?
C9 C10 C5 C4 -180.0(2) . . . . ?
C1 C10 C5 C4 0.5(4) . . . . ?
C8 C7 C6 C5 -0.4(4) . . . . ?
C4 C5 C6 C7 -179.8(3) . . . . ?
C10 C5 C6 C7 -0.3(4) . . . . ?
C12 N2 C15 C14 -2.7(4) . . . . ?
N1 C14 C15 N2 2.4(5) . . . . ?
C2 O2B C11 O1 -5.0(4) . . . . ?
C2 O2B C11 C12 173.7(2) . . . . ?
N2 C12 C11 O1 -2.7(4) . . . . ?
C13 C12 C11 O1 174.4(3) . . . . ?
N2 C12 C11 O2B 178.6(2) . . . . ?
C13 C12 C11 O2B -4.4(4) . . . . ?
C2 C3 C4 C5 -0.2(4) . . . . ?
C6 C5 C4 C3 179.6(2) . . . . ?
C10 C5 C4 C3 0.1(4) . . . . ?
O2B C2 C1 C10 172.9(2) . . . . ?
C3 C2 C1 C10 0.8(4) . . . . ?
C9 C10 C1 C2 179.6(3) . . . . ?
C5 C10 C1 C2 -0.9(4) . . . . ?
C10 C9 C8 C7 -0.5(4) . . . . ?
C6 C7 C8 C9 0.8(5) . . . . ?
